data_1545926
loop_
_publ_author_name
'Ivanov, Maxim V.'
'Thakur, Khushabu'
'Boddeda, Anitha'
'Wang, Denan'
'Rathore, Rajendra'

_publ_section_title
;
 Nodal Arrangement of HOMO Controls the Turning On/Off the Electronic
 Coupling in Isomeric Polypyrene Wires
;
_journal_issue 17
_journal_name_full 'The Journal of Physical Chemistry C'
_journal_page_first 9202
_journal_paper_doi 10.1021/acs.jpcc.7b02264
_journal_volume 121
_journal_year 2017
_chemical_formula_moiety 'C32 H42'
_chemical_formula_sum 'C32 H42'
_chemical_formula_weight 426.66
_chemical_name_systematic
;
 ? 
;
_space_group_crystal_system monoclinic
_space_group_IT_number 14
_space_group_name_Hall '-P 2yn'
_space_group_name_H-M_alt 'P 1 21/n 1'
_symmetry_space_group_name_Hall '-P 2yn'
_symmetry_space_group_name_H-M 'P 1 21/n 1'
_atom_sites_solution_hydrogens geom
_atom_sites_solution_primary direct
_atom_sites_solution_secondary difmap
_audit_creation_date 2016-11-08
_audit_creation_method
;
Olex2 1.2
(compiled 2016.09.09 svn.r3337 for OlexSys, GUI svn.r5227)
;
_cell_angle_alpha 90.00
_cell_angle_beta 94.6142(15)
_cell_angle_gamma 90.00
_cell_formula_units_Z 4
_cell_length_a 7.75029(12)
_cell_length_b 34.4156(5)
_cell_length_c 9.25694(17)
_cell_measurement_reflns_used 8490
_cell_measurement_temperature 100.00(10)
_cell_measurement_theta_max 74.0750
_cell_measurement_theta_min 4.9350
_cell_volume 2461.11(7)
_computing_cell_refinement
;
CrysAlisPro, Agilent Technologies,
Version 1.171.37.35 (release 13-08-2014 CrysAlis171 .NET)
(compiled Aug 13 2014,18:06:01)
;
_computing_data_collection
;
CrysAlisPro, Agilent Technologies,
Version 1.171.37.35 (release 13-08-2014 CrysAlis171 .NET)
(compiled Aug 13 2014,18:06:01)
;
_computing_data_reduction
;
CrysAlisPro, Agilent Technologies,
Version 1.171.37.35 (release 13-08-2014 CrysAlis171 .NET)
(compiled Aug 13 2014,18:06:01)
;
_computing_molecular_graphics 'Olex2 (Dolomanov et al., 2009)'
_computing_publication_material 'Olex2 (Dolomanov et al., 2009)'
_computing_structure_refinement 'XL (Sheldrick, 2008)'
_computing_structure_solution 'XS (Sheldrick, 2008)'
_diffrn_ambient_environment N~2~
_diffrn_ambient_temperature 100.00(10)
_diffrn_detector 'CCD plate'
_diffrn_detector_area_resol_mean 10.3756
_diffrn_detector_type Atlas
_diffrn_measured_fraction_theta_full 0.991
_diffrn_measured_fraction_theta_max 0.978
_diffrn_measurement_details
;
#__ type_ start__ end____ width___ exp.time_
  1 omega -116.00  -12.00   1.0000    1.5000
omega____ theta____ kappa____ phi______ frames
    -      -41.6487  -57.0000  120.0000 104

#__ type_ start__ end____ width___ exp.time_
  2 omega -124.00  -79.00   1.0000    1.5000
omega____ theta____ kappa____ phi______ frames
    -      -41.6487  -99.0000 -180.0000 45

#__ type_ start__ end____ width___ exp.time_
  3 omega  -49.00   35.00   1.0000    1.5000
omega____ theta____ kappa____ phi______ frames
    -      -41.6487   37.0000  -90.0000 84

#__ type_ start__ end____ width___ exp.time_
  4 omega   23.00   99.00   1.0000    1.5000
omega____ theta____ kappa____ phi______ frames
    -       41.6487 -125.0000   90.0000 76

#__ type_ start__ end____ width___ exp.time_
  5 omega   24.00  109.00   1.0000    6.0000
omega____ theta____ kappa____ phi______ frames
    -      108.2878  -94.0000    0.0000 85

#__ type_ start__ end____ width___ exp.time_
  6 omega   94.00  178.00   1.0000    6.0000
omega____ theta____ kappa____ phi______ frames
    -      108.2878  125.0000    0.0000 84

#__ type_ start__ end____ width___ exp.time_
  7 omega   24.00  109.00   1.0000    6.0000
omega____ theta____ kappa____ phi______ frames
    -      108.2878  -94.0000 -150.0000 85

#__ type_ start__ end____ width___ exp.time_
  8 omega   30.00   90.00   1.0000    6.0000
omega____ theta____ kappa____ phi______ frames
    -      108.2878  -30.0000    0.0000 60

#__ type_ start__ end____ width___ exp.time_
  9 omega   34.00   98.00   1.0000    6.0000
omega____ theta____ kappa____ phi______ frames
    -      108.2878  -45.0000 -150.0000 64

#__ type_ start__ end____ width___ exp.time_
 10 omega   78.00  178.00   1.0000    6.0000
omega____ theta____ kappa____ phi______ frames
    -      108.2878   30.0000  150.0000 100

#__ type_ start__ end____ width___ exp.time_
 11 omega   30.00   90.00   1.0000    6.0000
omega____ theta____ kappa____ phi______ frames
    -      108.2878  -30.0000  120.0000 60

#__ type_ start__ end____ width___ exp.time_
 12 omega   30.00   90.00   1.0000    6.0000
omega____ theta____ kappa____ phi______ frames
    -      108.2878  -30.0000 -120.0000 60

#__ type_ start__ end____ width___ exp.time_
 13 omega  -96.00   -2.00   1.0000    1.5000
omega____ theta____ kappa____ phi______ frames
    -      -41.6487  125.0000   90.0000 94

#__ type_ start__ end____ width___ exp.time_
 14 omega -116.00  -12.00   1.0000    1.5000
omega____ theta____ kappa____ phi______ frames
    -      -41.6487  -57.0000 -120.0000 104

#__ type_ start__ end____ width___ exp.time_
 15 omega -120.00   -8.00   1.0000    1.5000
omega____ theta____ kappa____ phi______ frames
    -      -41.6487  -77.0000    0.0000 112

#__ type_ start__ end____ width___ exp.time_
 16 omega   81.00  178.00   1.0000    6.0000
omega____ theta____ kappa____ phi______ frames
    -      108.2878   45.0000 -150.0000 97

#__ type_ start__ end____ width___ exp.time_
 17 omega   47.00  178.00   1.0000    6.0000
omega____ theta____ kappa____ phi______ frames
    -      108.2878   15.0000   60.0000 131

#__ type_ start__ end____ width___ exp.time_
 18 omega   24.00   89.00   1.0000    6.0000
omega____ theta____ kappa____ phi______ frames
    -      108.2878  -94.0000  120.0000 65

#__ type_ start__ end____ width___ exp.time_
 19 omega   78.00  178.00   1.0000    6.0000
omega____ theta____ kappa____ phi______ frames
    -      108.2878   61.0000  -90.0000 100
;
_diffrn_measurement_device 'four-circle diffractometer'
_diffrn_measurement_device_type 'SuperNova, Dual, Cu at zero, Atlas'
_diffrn_measurement_method '\w scans'
_diffrn_orient_matrix_UB_11 0.1394835000
_diffrn_orient_matrix_UB_12 -0.0014410000
_diffrn_orient_matrix_UB_13 -0.1094563000
_diffrn_orient_matrix_UB_21 0.0100637000
_diffrn_orient_matrix_UB_22 -0.0445151000
_diffrn_orient_matrix_UB_23 0.0164008000
_diffrn_orient_matrix_UB_31 -0.1421215000
_diffrn_orient_matrix_UB_32 -0.0045665000
_diffrn_orient_matrix_UB_33 -0.1249957000
_diffrn_radiation_monochromator mirror
_diffrn_radiation_probe x-ray
_diffrn_radiation_type CuK\a
_diffrn_radiation_wavelength 1.54184
_diffrn_reflns_av_R_equivalents 0.0337
_diffrn_reflns_av_unetI/netI 0.0216
_diffrn_reflns_limit_h_max 9
_diffrn_reflns_limit_h_min -9
_diffrn_reflns_limit_k_max 42
_diffrn_reflns_limit_k_min -42
_diffrn_reflns_limit_l_max 10
_diffrn_reflns_limit_l_min -11
_diffrn_reflns_number 23509
_diffrn_reflns_theta_full 72.00
_diffrn_reflns_theta_max 74.16
_diffrn_reflns_theta_min 4.96
_diffrn_source 'sealed X-ray tube'
_diffrn_source_type 'SuperNova (Cu) X-ray Source'
_exptl_absorpt_coefficient_mu 0.472
_exptl_absorpt_correction_T_max 0.975
_exptl_absorpt_correction_T_min 0.807
_exptl_absorpt_correction_type gaussian
_exptl_absorpt_process_details
;
CrysAlisPro, Agilent Technologies,
Version 1.171.37.35 (release 13-08-2014 CrysAlis171 .NET)
(compiled Aug 13 2014,18:06:01)
Numerical absorption correction based on gaussian integration over
            a multifaceted crystal model
Empirical absorption correction using spherical harmonics,
 implemented in SCALE3 ABSPACK scaling algorithm.
;
_exptl_crystal_colour colourless
_exptl_crystal_colour_primary colourless
_exptl_crystal_density_diffrn 1.151
_exptl_crystal_density_method 'not measured'
_exptl_crystal_description needle
_exptl_crystal_F_000 936
_exptl_crystal_size_max 0.7503
_exptl_crystal_size_mid 0.1022
_exptl_crystal_size_min 0.0544
_refine_diff_density_max 0.283
_refine_diff_density_min -0.200
_refine_diff_density_rms 0.040
_refine_ls_extinction_coef 0.00044(14)
_refine_ls_extinction_expression Fc^*^=kFc[1+0.001xFc^2^\l^3^/sin(2\q)]^-1/4^
_refine_ls_extinction_method SHELXL
_refine_ls_goodness_of_fit_ref 1.071
_refine_ls_hydrogen_treatment constr
_refine_ls_matrix_type full
_refine_ls_number_parameters 292
_refine_ls_number_reflns 4912
_refine_ls_number_restraints 0
_refine_ls_restrained_S_all 1.071
_refine_ls_R_factor_all 0.0504
_refine_ls_R_factor_gt 0.0403
_refine_ls_shift/su_max 0.001
_refine_ls_shift/su_mean 0.000
_refine_ls_structure_factor_coef Fsqd
_refine_ls_weighting_details 'calc w=1/[\s^2^(Fo^2^)+(0.0575P)^2^+0.5631P] where P=(Fo^2^+2Fc^2^)/3'
_refine_ls_weighting_scheme calc
_refine_ls_wR_factor_gt 0.1106
_refine_ls_wR_factor_ref 0.1201
_reflns_number_gt 4000
_reflns_number_total 4912
_reflns_threshold_expression >2sigma(I)
_cod_data_source_file jp7b02264_si_003.cif
_cod_data_source_block raj27q
_cod_database_code 1545926
_chemical_oxdiff_formula 'C32 H42'
_reflns_odcompleteness_completeness 99.93
_reflns_odcompleteness_iscentric 1
_reflns_odcompleteness_theta 66.97
_olex2_refinement_description
;
1. Fixed Uiso
 At 1.2 times of:
  All C(H) groups, All C(H,H) groups
 At 1.5 times of:
  All C(H,H,H) groups
2.a Secondary CH2 refined with riding coordinates:
 C17(H17A,H17B), C18(H18A,H18B), C19(H19A,H19B), C20(H20A,H20B), C21(H21A,
 H21B), C22(H22A,H22B), C23(H23A,H23B), C25(H25A,H25B), C26(H26A,H26B),
 C27(H27A,H27B), C28(H28A,H28B), C29(H29A,H29B), C30(H30A,H30B), C31(H31A,H31B)
2.b Aromatic/amide H refined with riding coordinates:
 C2(H2), C3(H3), C5(H5), C6(H6), C9(H9), C10(H10), C12(H12), C13(H13)
2.c Idealised Me refined as rotating group:
 C24(H24A,H24B,H24C), C32(H32A,H32B,H32C)
;
_olex2_date_sample_data_collection 2016-10-30
_olex2_date_sample_submission 2016-09-21
_olex2_submission_special_instructions 'No special instructions were received'

loop_
_space_group_symop_id
_space_group_symop_operation_xyz
1 'x, y, z'
2 '-x+1/2, y+1/2, -z+1/2'
3 '-x, -y, -z'
4 'x-1/2, -y-1/2, z-1/2'

loop_
_atom_site_label
_atom_site_type_symbol
_atom_site_fract_x
_atom_site_fract_y
_atom_site_fract_z
_atom_site_U_iso_or_equiv
_atom_site_adp_type
_atom_site_occupancy
_atom_site_calc_flag
_atom_site_refinement_flags_posn
C1 C 0.57535(13) 0.71164(3) 0.24080(12) 0.0170(2) Uani 1 d .
C2 C 0.55987(14) 0.69960(3) 0.09673(13) 0.0190(2) Uani 1 d .
H2 H 0.5897 0.7172 0.0236 0.023 Uiso 1 calc R
C3 C 0.50216(14) 0.66272(3) 0.05714(12) 0.0183(2) Uani 1 d .
H3 H 0.4929 0.6555 -0.0422 0.022 Uiso 1 calc R
C4 C 0.45743(13) 0.63603(3) 0.16163(12) 0.0153(2) Uani 1 d .
C5 C 0.39999(14) 0.59738(3) 0.12492(12) 0.0168(2) Uani 1 d .
H5 H 0.3906 0.5896 0.0261 0.020 Uiso 1 calc R
C6 C 0.35892(13) 0.57173(3) 0.22735(12) 0.0160(2) Uani 1 d .
H6 H 0.3216 0.5464 0.1988 0.019 Uiso 1 calc R
C7 C 0.37040(13) 0.58187(3) 0.37837(12) 0.0141(2) Uani 1 d .
C8 C 0.32922(13) 0.55504(3) 0.48641(12) 0.0151(2) Uani 1 d .
C9 C 0.34117(14) 0.56727(3) 0.63039(12) 0.0176(2) Uani 1 d .
H9 H 0.3136 0.5495 0.7037 0.021 Uiso 1 calc R
C10 C 0.39242(14) 0.60480(3) 0.66932(12) 0.0179(2) Uani 1 d .
H10 H 0.3976 0.6122 0.7684 0.021 Uiso 1 calc R
C11 C 0.43641(13) 0.63177(3) 0.56578(12) 0.0150(2) Uani 1 d .
C12 C 0.49220(14) 0.67064(3) 0.60238(12) 0.0173(2) Uani 1 d .
H12 H 0.4976 0.6787 0.7008 0.021 Uiso 1 calc R
C13 C 0.53724(13) 0.69599(3) 0.50003(12) 0.0172(2) Uani 1 d .
H13 H 0.5754 0.7213 0.5287 0.021 Uiso 1 calc R
C14 C 0.52881(13) 0.68563(3) 0.34914(12) 0.0151(2) Uani 1 d .
C15 C 0.47038(13) 0.64738(3) 0.30954(11) 0.0141(2) Uani 1 d .
C16 C 0.42578(12) 0.62035(3) 0.41780(11) 0.0134(2) Uani 1 d .
C17 C 0.63727(14) 0.75254(3) 0.27526(13) 0.0195(2) Uani 1 d .
H17A H 0.7066 0.7617 0.1968 0.023 Uiso 1 calc R
H17B H 0.7138 0.7521 0.3662 0.023 Uiso 1 calc R
C18 C 0.48953(14) 0.78116(3) 0.29213(13) 0.0195(2) Uani 1 d .
H18A H 0.4107 0.7810 0.2025 0.023 Uiso 1 calc R
H18B H 0.4226 0.7726 0.3731 0.023 Uiso 1 calc R
C19 C 0.55385(14) 0.82254(3) 0.32159(13) 0.0197(2) Uani 1 d .
H19A H 0.6402 0.8224 0.4064 0.024 Uiso 1 calc R
H19B H 0.6120 0.8320 0.2369 0.024 Uiso 1 calc R
C20 C 0.40736(14) 0.85013(3) 0.35069(13) 0.0197(2) Uani 1 d .
H20A H 0.3470 0.8399 0.4330 0.024 Uiso 1 calc R
H20B H 0.3230 0.8506 0.2645 0.024 Uiso 1 calc R
C21 C 0.46567(14) 0.89161(3) 0.38530(13) 0.0200(2) Uani 1 d .
H21A H 0.5554 0.8913 0.4677 0.024 Uiso 1 calc R
H21B H 0.5182 0.9027 0.3005 0.024 Uiso 1 calc R
C22 C 0.31617(14) 0.91737(3) 0.42351(13) 0.0201(2) Uani 1 d .
H22A H 0.2277 0.9179 0.3402 0.024 Uiso 1 calc R
H22B H 0.2622 0.9057 0.5066 0.024 Uiso 1 calc R
C23 C 0.36855(15) 0.95894(3) 0.46200(14) 0.0223(3) Uani 1 d .
H23A H 0.4171 0.9713 0.3776 0.027 Uiso 1 calc R
H23B H 0.4601 0.9587 0.5430 0.027 Uiso 1 calc R
C24 C 0.21567(16) 0.98291(3) 0.50559(14) 0.0257(3) Uani 1 d .
H24A H 0.1262 0.9839 0.4246 0.039 Uiso 1 calc GR
H24B H 0.2546 1.0093 0.5306 0.039 Uiso 1 calc GR
H24C H 0.1679 0.9709 0.5897 0.039 Uiso 1 calc GR
C25 C 0.27278(14) 0.51411(3) 0.44380(12) 0.0170(2) Uani 1 d .
H25A H 0.3647 0.5023 0.3899 0.020 Uiso 1 calc R
H25B H 0.1677 0.5160 0.3759 0.020 Uiso 1 calc R
C26 C 0.23405(14) 0.48657(3) 0.56518(12) 0.0184(2) Uani 1 d .
H26A H 0.1418 0.4979 0.6201 0.022 Uiso 1 calc R
H26B H 0.3391 0.4836 0.6326 0.022 Uiso 1 calc R
C27 C 0.17632(14) 0.44655(3) 0.50838(12) 0.0181(2) Uani 1 d .
H27A H 0.0726 0.4496 0.4396 0.022 Uiso 1 calc R
H27B H 0.2694 0.4351 0.4546 0.022 Uiso 1 calc R
C28 C 0.13416(14) 0.41870(3) 0.62876(12) 0.0168(2) Uani 1 d .
H28A H 0.0434 0.4305 0.6841 0.020 Uiso 1 calc R
H28B H 0.2388 0.4152 0.6961 0.020 Uiso 1 calc R
C29 C 0.07206(14) 0.37900(3) 0.57275(12) 0.0172(2) Uani 1 d .
H29A H -0.0313 0.3825 0.5039 0.021 Uiso 1 calc R
H29B H 0.1638 0.3670 0.5192 0.021 Uiso 1 calc R
C30 C 0.02675(14) 0.35164(3) 0.69352(12) 0.0170(2) Uani 1 d .
H30A H -0.0659 0.3636 0.7463 0.020 Uiso 1 calc R
H30B H 0.1297 0.3484 0.7630 0.020 Uiso 1 calc R
C31 C -0.03356(14) 0.31162(3) 0.63863(12) 0.0188(2) Uani 1 d .
H31A H -0.1380 0.3147 0.5706 0.023 Uiso 1 calc R
H31B H 0.0582 0.2997 0.5846 0.023 Uiso 1 calc R
C32 C -0.07524(15) 0.28455(3) 0.76135(14) 0.0235(3) Uani 1 d .
H32A H -0.1070 0.2589 0.7217 0.035 Uiso 1 calc GR
H32B H -0.1721 0.2952 0.8105 0.035 Uiso 1 calc GR
H32C H 0.0265 0.2821 0.8308 0.035 Uiso 1 calc GR

loop_
_atom_site_aniso_label
_atom_site_aniso_U_11
_atom_site_aniso_U_22
_atom_site_aniso_U_33
_atom_site_aniso_U_23
_atom_site_aniso_U_13
_atom_site_aniso_U_12
C1 0.0135(5) 0.0150(5) 0.0222(6) 0.0009(4) -0.0002(4) 0.0017(4)
C2 0.0188(5) 0.0183(5) 0.0200(6) 0.0044(4) 0.0024(4) 0.0011(4)
C3 0.0192(5) 0.0208(5) 0.0146(5) 0.0001(4) 0.0007(4) 0.0011(4)
C4 0.0130(5) 0.0163(5) 0.0163(5) -0.0002(4) -0.0007(4) 0.0020(4)
C5 0.0169(5) 0.0190(5) 0.0142(5) -0.0022(4) -0.0013(4) 0.0009(4)
C6 0.0153(5) 0.0148(5) 0.0177(6) -0.0022(4) -0.0009(4) 0.0004(4)
C7 0.0111(5) 0.0150(5) 0.0159(5) -0.0005(4) -0.0012(4) 0.0017(4)
C8 0.0115(5) 0.0157(5) 0.0178(6) 0.0005(4) -0.0010(4) 0.0010(4)
C9 0.0174(5) 0.0186(5) 0.0169(6) 0.0029(4) 0.0008(4) 0.0006(4)
C10 0.0192(5) 0.0211(5) 0.0129(5) -0.0009(4) -0.0011(4) 0.0012(4)
C11 0.0128(5) 0.0166(5) 0.0152(5) -0.0010(4) -0.0019(4) 0.0022(4)
C12 0.0182(5) 0.0185(5) 0.0145(5) -0.0034(4) -0.0029(4) 0.0014(4)
C13 0.0164(5) 0.0141(5) 0.0205(6) -0.0033(4) -0.0026(4) 0.0009(4)
C14 0.0120(5) 0.0150(5) 0.0179(6) 0.0001(4) -0.0011(4) 0.0023(4)
C15 0.0108(5) 0.0150(5) 0.0160(5) 0.0000(4) -0.0010(4) 0.0026(4)
C16 0.0099(5) 0.0150(5) 0.0150(5) -0.0006(4) -0.0012(4) 0.0022(4)
C17 0.0182(5) 0.0156(5) 0.0245(6) 0.0011(4) 0.0006(4) -0.0014(4)
C18 0.0184(5) 0.0168(5) 0.0230(6) 0.0003(4) -0.0005(4) -0.0002(4)
C19 0.0181(5) 0.0165(5) 0.0242(6) 0.0000(4) -0.0001(4) -0.0004(4)
C20 0.0181(5) 0.0168(5) 0.0240(6) -0.0010(4) 0.0003(4) -0.0015(4)
C21 0.0179(5) 0.0171(5) 0.0247(6) -0.0008(4) 0.0002(4) -0.0008(4)
C22 0.0187(5) 0.0172(5) 0.0243(6) -0.0005(4) 0.0010(4) -0.0010(4)
C23 0.0237(6) 0.0181(5) 0.0252(6) -0.0004(4) 0.0023(5) -0.0001(4)
C24 0.0293(6) 0.0186(5) 0.0296(7) 0.0013(5) 0.0055(5) 0.0026(5)
C25 0.0158(5) 0.0159(5) 0.0192(6) 0.0005(4) -0.0004(4) -0.0010(4)
C26 0.0165(5) 0.0163(5) 0.0221(6) 0.0016(4) -0.0006(4) -0.0002(4)
C27 0.0167(5) 0.0159(5) 0.0213(6) 0.0010(4) -0.0007(4) -0.0006(4)
C28 0.0156(5) 0.0155(5) 0.0189(6) 0.0008(4) -0.0008(4) 0.0001(4)
C29 0.0168(5) 0.0162(5) 0.0183(6) 0.0009(4) -0.0005(4) 0.0000(4)
C30 0.0163(5) 0.0158(5) 0.0185(6) 0.0011(4) -0.0007(4) 0.0005(4)
C31 0.0178(5) 0.0168(5) 0.0215(6) 0.0018(4) -0.0010(4) -0.0005(4)
C32 0.0218(6) 0.0202(5) 0.0283(7) 0.0044(5) 0.0006(5) -0.0021(4)

loop_
_atom_type_symbol
_atom_type_description
_atom_type_scat_dispersion_real
_atom_type_scat_dispersion_imag
_atom_type_scat_source
C C 0.0181 0.0091 'International Tables Vol C Tables 4.2.6.8 and 6.1.1.4'
H H 0.0000 0.0000 'International Tables Vol C Tables 4.2.6.8 and 6.1.1.4'

loop_
_exptl_crystal_face_index_h
_exptl_crystal_face_index_k
_exptl_crystal_face_index_l
_exptl_crystal_face_perp_dist
_exptl_oxdiff_crystal_face_indexfrac_h
_exptl_oxdiff_crystal_face_indexfrac_k
_exptl_oxdiff_crystal_face_indexfrac_l
_exptl_oxdiff_crystal_face_x
_exptl_oxdiff_crystal_face_y
_exptl_oxdiff_crystal_face_z
0 22 0 0.0382 0.0038 21.9982 -0.0021 -0.0309 -0.9792 -0.1007
0 0 -6 0.0511 -0.0004 0.0053 -6.0030 0.6570 -0.0987 0.7504
0 0 6 0.0511 0.0004 -0.0053 6.0030 -0.6570 0.0987 -0.7504
-4 -3 -2 0.2464 -3.9996 -2.9857 -2.0000 -0.3347 0.0599 0.8321
3 2 -5 0.2222 2.9992 1.9950 -5.0033 0.9631 -0.1407 0.1900
0 -22 0 0.0162 -0.0038 -21.9982 0.0021 0.0309 0.9792 0.1007

loop_
_geom_angle_atom_site_label_1
_geom_angle_atom_site_label_2
_geom_angle_atom_site_label_3
_geom_angle
C2 C1 C14 118.96(10)
C2 C1 C17 118.69(10)
C14 C1 C17 122.32(10)
C1 C2 H2 119.1
C3 C2 C1 121.80(10)
C3 C2 H2 119.1
C2 C3 H3 119.6
C2 C3 C4 120.80(10)
C4 C3 H3 119.6
C3 C4 C5 122.34(10)
C3 C4 C15 118.97(10)
C15 C4 C5 118.69(10)
C4 C5 H5 119.2
C6 C5 C4 121.68(10)
C6 C5 H5 119.2
C5 C6 H6 119.2
C5 C6 C7 121.62(10)
C7 C6 H6 119.2
C8 C7 C6 121.94(9)
C8 C7 C16 120.23(10)
C16 C7 C6 117.84(9)
C7 C8 C25 119.88(10)
C9 C8 C7 118.49(10)
C9 C8 C25 121.63(10)
C8 C9 H9 119.2
C10 C9 C8 121.60(10)
C10 C9 H9 119.2
C9 C10 H10 119.3
C9 C10 C11 121.36(10)
C11 C10 H10 119.3
C10 C11 C12 122.84(10)
C10 C11 C16 118.63(10)
C16 C11 C12 118.52(10)
C11 C12 H12 119.2
C13 C12 C11 121.61(10)
C13 C12 H12 119.2
C12 C13 H13 119.1
C12 C13 C14 121.71(10)
C14 C13 H13 119.1
C1 C14 C13 122.56(10)
C1 C14 C15 119.66(10)
C15 C14 C13 117.77(10)
C4 C15 C14 119.79(10)
C4 C15 C16 119.64(9)
C16 C15 C14 120.57(10)
C11 C16 C7 119.68(9)
C11 C16 C15 119.80(9)
C15 C16 C7 120.53(10)
C1 C17 H17A 108.9
C1 C17 H17B 108.9
C1 C17 C18 113.19(9)
H17A C17 H17B 107.8
C18 C17 H17A 108.9
C18 C17 H17B 108.9
C17 C18 H18A 109.1
C17 C18 H18B 109.1
H18A C18 H18B 107.8
C19 C18 C17 112.53(9)
C19 C18 H18A 109.1
C19 C18 H18B 109.1
C18 C19 H19A 109.2
C18 C19 H19B 109.2
H19A C19 H19B 107.9
C20 C19 C18 112.12(9)
C20 C19 H19A 109.2
C20 C19 H19B 109.2
C19 C20 H20A 108.7
C19 C20 H20B 108.7
C19 C20 C21 114.15(9)
H20A C20 H20B 107.6
C21 C20 H20A 108.7
C21 C20 H20B 108.7
C20 C21 H21A 109.2
C20 C21 H21B 109.2
H21A C21 H21B 107.9
C22 C21 C20 112.08(9)
C22 C21 H21A 109.2
C22 C21 H21B 109.2
C21 C22 H22A 108.7
C21 C22 H22B 108.7
H22A C22 H22B 107.6
C23 C22 C21 114.08(9)
C23 C22 H22A 108.7
C23 C22 H22B 108.7
C22 C23 H23A 109.2
C22 C23 H23B 109.2
C22 C23 C24 111.86(10)
H23A C23 H23B 107.9
C24 C23 H23A 109.2
C24 C23 H23B 109.2
C23 C24 H24A 109.5
C23 C24 H24B 109.5
C23 C24 H24C 109.5
H24A C24 H24B 109.5
H24A C24 H24C 109.5
H24B C24 H24C 109.5
C8 C25 H25A 108.0
C8 C25 H25B 108.0
C8 C25 C26 117.19(9)
H25A C25 H25B 107.2
C26 C25 H25A 108.0
C26 C25 H25B 108.0
C25 C26 H26A 109.2
C25 C26 H26B 109.2
C25 C26 C27 112.19(9)
H26A C26 H26B 107.9
C27 C26 H26A 109.2
C27 C26 H26B 109.2
C26 C27 H27A 109.0
C26 C27 H27B 109.0
H27A C27 H27B 107.8
C28 C27 C26 112.89(9)
C28 C27 H27A 109.0
C28 C27 H27B 109.0
C27 C28 H28A 108.9
C27 C28 H28B 108.9
C27 C28 C29 113.25(9)
H28A C28 H28B 107.7
C29 C28 H28A 108.9
C29 C28 H28B 108.9
C28 C29 H29A 109.0
C28 C29 H29B 109.0
H29A C29 H29B 107.8
C30 C29 C28 112.90(9)
C30 C29 H29A 109.0
C30 C29 H29B 109.0
C29 C30 H30A 108.9
C29 C30 H30B 108.9
C29 C30 C31 113.28(9)
H30A C30 H30B 107.7
C31 C30 H30A 108.9
C31 C30 H30B 108.9
C30 C31 H31A 109.1
C30 C31 H31B 109.1
H31A C31 H31B 107.9
C32 C31 C30 112.37(10)
C32 C31 H31A 109.1
C32 C31 H31B 109.1
C31 C32 H32A 109.5
C31 C32 H32B 109.5
C31 C32 H32C 109.5
H32A C32 H32B 109.5
H32A C32 H32C 109.5
H32B C32 H32C 109.5

loop_
_geom_bond_atom_site_label_1
_geom_bond_atom_site_label_2
_geom_bond_distance
C1 C2 1.3924(16)
C1 C14 1.4126(15)
C1 C17 1.5131(14)
C2 H2 0.9500
C2 C3 1.3852(15)
C3 H3 0.9500
C3 C4 1.3977(15)
C4 C5 1.4348(14)
C4 C15 1.4196(15)
C5 H5 0.9500
C5 C6 1.3520(15)
C6 H6 0.9500
C6 C7 1.4366(15)
C7 C8 1.4163(15)
C7 C16 1.4304(14)
C8 C9 1.3937(16)
C8 C25 1.5178(14)
C9 H9 0.9500
C9 C10 1.3902(15)
C10 H10 0.9500
C10 C11 1.3961(15)
C11 C12 1.4378(14)
C11 C16 1.4212(15)
C12 H12 0.9500
C12 C13 1.3541(16)
C13 H13 0.9500
C13 C14 1.4380(16)
C14 C15 1.4302(14)
C15 C16 1.4300(14)
C17 H17A 0.9900
C17 H17B 0.9900
C17 C18 1.5279(15)
C18 H18A 0.9900
C18 H18B 0.9900
C18 C19 1.5262(14)
C19 H19A 0.9900
C19 H19B 0.9900
C19 C20 1.5206(15)
C20 H20A 0.9900
C20 H20B 0.9900
C20 C21 1.5237(14)
C21 H21A 0.9900
C21 H21B 0.9900
C21 C22 1.5230(15)
C22 H22A 0.9900
C22 H22B 0.9900
C22 C23 1.5217(14)
C23 H23A 0.9900
C23 H23B 0.9900
C23 C24 1.5245(16)
C24 H24A 0.9800
C24 H24B 0.9800
C24 H24C 0.9800
C25 H25A 0.9900
C25 H25B 0.9900
C25 C26 1.5182(15)
C26 H26A 0.9900
C26 H26B 0.9900
C26 C27 1.5284(14)
C27 H27A 0.9900
C27 H27B 0.9900
C27 C28 1.5249(15)
C28 H28A 0.9900
C28 H28B 0.9900
C28 C29 1.5256(14)
C29 H29A 0.9900
C29 H29B 0.9900
C29 C30 1.5242(14)
C30 H30A 0.9900
C30 H30B 0.9900
C30 C31 1.5282(14)
C31 H31A 0.9900
C31 H31B 0.9900
C31 C32 1.5237(15)
C32 H32A 0.9800
C32 H32B 0.9800
C32 H32C 0.9800

loop_
_geom_torsion_atom_site_label_1
_geom_torsion_atom_site_label_2
_geom_torsion_atom_site_label_3
_geom_torsion_atom_site_label_4
_geom_torsion
C1 C2 C3 C4 -0.15(17)
C1 C14 C15 C4 -0.83(15)
C1 C14 C15 C16 178.80(9)
C1 C17 C18 C19 -177.99(9)
C2 C1 C14 C13 -178.61(10)
C2 C1 C14 C15 1.27(15)
C2 C1 C17 C18 96.63(12)
C2 C3 C4 C5 -178.92(10)
C2 C3 C4 C15 0.60(16)
C3 C4 C5 C6 179.28(10)
C3 C4 C15 C14 -0.10(15)
C3 C4 C15 C16 -179.74(9)
C4 C5 C6 C7 0.10(16)
C4 C15 C16 C7 0.79(14)
C4 C15 C16 C11 -179.18(9)
C5 C4 C15 C14 179.44(9)
C5 C4 C15 C16 -0.20(14)
C5 C6 C7 C8 -179.37(10)
C5 C6 C7 C16 0.48(15)
C6 C7 C8 C9 -179.07(9)
C6 C7 C8 C25 0.63(15)
C6 C7 C16 C11 179.05(9)
C6 C7 C16 C15 -0.92(14)
C7 C8 C9 C10 -0.13(16)
C7 C8 C25 C26 178.80(9)
C8 C7 C16 C11 -1.10(15)
C8 C7 C16 C15 178.93(9)
C8 C9 C10 C11 -0.85(17)
C8 C25 C26 C27 179.22(8)
C9 C8 C25 C26 -1.51(15)
C9 C10 C11 C12 -179.13(10)
C9 C10 C11 C16 0.82(16)
C10 C11 C12 C13 178.73(10)
C10 C11 C16 C7 0.15(14)
C10 C11 C16 C15 -179.89(9)
C11 C12 C13 C14 1.10(16)
C12 C11 C16 C7 -179.90(9)
C12 C11 C16 C15 0.06(14)
C12 C13 C14 C1 -179.95(10)
C12 C13 C14 C15 0.17(15)
C13 C14 C15 C4 179.06(9)
C13 C14 C15 C16 -1.31(14)
C14 C1 C2 C3 -0.80(16)
C14 C1 C17 C18 -81.79(13)
C14 C15 C16 C7 -178.85(9)
C14 C15 C16 C11 1.19(14)
C15 C4 C5 C6 -0.25(15)
C16 C7 C8 C9 1.09(15)
C16 C7 C8 C25 -179.21(9)
C16 C11 C12 C13 -1.22(16)
C17 C1 C2 C3 -179.27(10)
C17 C1 C14 C13 -0.20(16)
C17 C1 C14 C15 179.69(9)
C17 C18 C19 C20 -175.22(10)
C18 C19 C20 C21 178.23(10)
C19 C20 C21 C22 -176.14(10)
C20 C21 C22 C23 178.82(10)
C21 C22 C23 C24 -177.52(10)
C25 C8 C9 C10 -179.82(10)
C25 C26 C27 C28 -179.11(8)
C26 C27 C28 C29 178.55(9)
C27 C28 C29 C30 -178.84(8)
C28 C29 C30 C31 -179.31(9)
C29 C30 C31 C32 179.05(9)
